data_4105878
loop_
_publ_author_name
'Naoya Sakamoto'
'Chusaku Ikeda'
'Masaki Yamamura'
'Tatsuya Nabeshima'

_publ_contact_author_address
;
 Graduate School of Pure and Applied Sciences,
 University of Tsukuba, Tsukuba, Ibaraki, 305-8571, Japan.
;
_publ_contact_author_email NABESIMA@CHEM.TSUKUBA.AC.JP
_publ_contact_author_name 'Tatsuya Nabeshima'
_publ_section_title
;
 Structural Interconversion and Regulation of Optical Properties of Stable
 Hypercoordinate Dipyrrin-Silicon Complexes
;
_journal_name_full 'Journal of the American Chemical Society'
_journal_page_first 4726
_journal_page_last 4729
_journal_paper_doi 10.1021/ja2001924
_journal_volume 133
_journal_year 2011
_chemical_formula_sum 'C33 H22 N2 O2 Si'
_chemical_formula_weight 506.62
_chemical_name_systematic
; 
 ? 
;
_space_group_IT_number 2
_symmetry_cell_setting triclinic
_symmetry_space_group_name_Hall '-P 1'
_symmetry_space_group_name_H-M 'P -1'
_atom_sites_solution_hydrogens geom
_atom_sites_solution_primary direct
_atom_sites_solution_secondary difmap
_audit_creation_method SHELXL-97
_cell_angle_alpha 62.181(2)
_cell_angle_beta 77.287(2)
_cell_angle_gamma 70.1211(14)
_cell_formula_units_Z 2
_cell_length_a 10.0066(5)
_cell_length_b 11.3661(6)
_cell_length_c 12.8556(9)
_cell_measurement_temperature 120(2)
_cell_volume 1212.79(12)
_computing_structure_refinement 'SHELXL-97 (Sheldrick, 1997)'
_computing_structure_solution 'SHELXS-97 (Sheldrick, 1990)'
_diffrn_ambient_temperature 120(2)
_diffrn_measured_fraction_theta_full 0.988
_diffrn_measured_fraction_theta_max 0.988
_diffrn_measurement_device_type 'MAC Science DIP-2030'
_diffrn_measurement_method IP
_diffrn_radiation_monochromator graphite
_diffrn_radiation_source 'fine-focus sealed tube'
_diffrn_radiation_type MoK\a
_diffrn_radiation_wavelength 0.71075
_diffrn_reflns_av_R_equivalents 0.0395
_diffrn_reflns_av_sigmaI/netI 0.0529
_diffrn_reflns_limit_h_max 11
_diffrn_reflns_limit_h_min -12
_diffrn_reflns_limit_k_max 12
_diffrn_reflns_limit_k_min -14
_diffrn_reflns_limit_l_max 16
_diffrn_reflns_limit_l_min -16
_diffrn_reflns_number 12001
_diffrn_reflns_theta_full 27.48
_diffrn_reflns_theta_max 27.48
_diffrn_reflns_theta_min 3.30
_exptl_absorpt_coefficient_mu 0.133
_exptl_absorpt_correction_T_max 0.9934
_exptl_absorpt_correction_T_min 0.9487
_exptl_absorpt_correction_type multi-scan
_exptl_crystal_colour blue
_exptl_crystal_density_diffrn 1.387
_exptl_crystal_F_000 528
_exptl_crystal_size_max 0.40
_exptl_crystal_size_mid 0.30
_exptl_crystal_size_min 0.05
_refine_diff_density_max 0.628
_refine_diff_density_min -0.415
_refine_diff_density_rms 0.071
_refine_ls_extinction_method none
_refine_ls_goodness_of_fit_ref 1.101
_refine_ls_hydrogen_treatment constr
_refine_ls_matrix_type full
_refine_ls_number_parameters 343
_refine_ls_number_reflns 5484
_refine_ls_number_restraints 0
_refine_ls_restrained_S_all 1.101
_refine_ls_R_factor_all 0.0807
_refine_ls_R_factor_gt 0.0627
_refine_ls_shift/su_max 0.019
_refine_ls_shift/su_mean 0.001
_refine_ls_structure_factor_coef Fsqd
_refine_ls_weighting_details 'calc w=1/[\s^2^(Fo^2^)+(0.0500P)^2^+1.1000P] where P=(Fo^2^+2Fc^2^)/3'
_refine_ls_weighting_scheme calc
_refine_ls_wR_factor_gt 0.1492
_refine_ls_wR_factor_ref 0.1564
_reflns_number_gt 3933
_reflns_number_total 5484
_reflns_threshold_expression >2sigma(I)
_cod_data_source_file ja2001924_si_001.cif
_cod_data_source_block a
_cod_database_code 4105878

loop_
_symmetry_equiv_pos_as_xyz
'x, y, z'
'-x, -y, -z'

loop_
_atom_site_label
_atom_site_type_symbol
_atom_site_fract_x
_atom_site_fract_y
_atom_site_fract_z
_atom_site_U_iso_or_equiv
_atom_site_adp_type
_atom_site_occupancy
_atom_site_symmetry_multiplicity
_atom_site_calc_flag
_atom_site_refinement_flags
C1 C 0.5246(3) 0.2758(3) 0.2476(2) 0.0329(6) Uani 1 1 d .
C2 C 0.4917(3) 0.3932(3) 0.2712(2) 0.0356(6) Uani 1 1 d .
H1 H 0.4381 0.4843 0.2247 0.043 Uiso 1 1 calc R
C3 C 0.5513(3) 0.3513(3) 0.3733(3) 0.0356(6) Uani 1 1 d .
H2 H 0.5472 0.4079 0.4103 0.043 Uiso 1 1 calc R
C4 C 0.6206(3) 0.2070(2) 0.4136(2) 0.0321(5) Uani 1 1 d .
C5 C 0.6875(3) 0.1100(3) 0.5172(2) 0.0315(5) Uani 1 1 d .
C6 C 0.7439(3) -0.0310(3) 0.5393(2) 0.0305(5) Uani 1 1 d .
C7 C 0.7838(3) -0.1440(3) 0.6470(2) 0.0325(5) Uani 1 1 d .
H3 H 0.7889 -0.1392 0.7178 0.039 Uiso 1 1 calc R
C8 C 0.8146(3) -0.2638(3) 0.6325(2) 0.0335(6) Uani 1 1 d .
H4 H 0.8431 -0.3557 0.6917 0.040 Uiso 1 1 calc R
C9 C 0.7965(2) -0.2254(2) 0.5154(2) 0.0302(5) Uani 1 1 d .
N1 N 0.6049(2) 0.1645(2) 0.33247(19) 0.0309(5) Uani 1 1 d .
N2 N 0.7547(2) -0.0825(2) 0.45596(19) 0.0293(4) Uani 1 1 d .
C10 C 0.4768(3) 0.2602(3) 0.1576(2) 0.0337(6) Uani 1 1 d .
C11 C 0.5043(3) 0.1264(3) 0.1648(2) 0.0337(6) Uani 1 1 d .
C12 C 0.4412(3) 0.1058(3) 0.0907(3) 0.0393(6) Uani 1 1 d .
H5 H 0.4563 0.0150 0.0985 0.047 Uiso 1 1 calc R
C13 C 0.3564(3) 0.2181(3) 0.0055(3) 0.0454(7) Uani 1 1 d .
H6 H 0.3136 0.2038 -0.0452 0.054 Uiso 1 1 calc R
C14 C 0.3331(3) 0.3519(3) -0.0066(3) 0.0448(7) Uani 1 1 d .
H7 H 0.2770 0.4286 -0.0669 0.054 Uiso 1 1 calc R
C15 C 0.3916(3) 0.3728(3) 0.0689(3) 0.0393(6) Uani 1 1 d .
H8 H 0.3743 0.4639 0.0612 0.047 Uiso 1 1 calc R
C16 C 0.8117(2) -0.3143(2) 0.4587(2) 0.0314(5) Uani 1 1 d .
C17 C 0.8261(3) -0.2586(3) 0.3360(2) 0.0333(6) Uani 1 1 d .
C18 C 0.8396(3) -0.3415(3) 0.2786(3) 0.0400(6) Uani 1 1 d .
H9 H 0.8504 -0.3041 0.1950 0.048 Uiso 1 1 calc R
C19 C 0.8370(3) -0.4780(3) 0.3446(3) 0.0431(7) Uani 1 1 d .
H10 H 0.8445 -0.5335 0.3056 0.052 Uiso 1 1 calc R
C20 C 0.8238(3) -0.5346(3) 0.4663(3) 0.0406(7) Uani 1 1 d .
H11 H 0.8230 -0.6287 0.5107 0.049 Uiso 1 1 calc R
C21 C 0.8116(3) -0.4536(3) 0.5232(3) 0.0357(6) Uani 1 1 d .
H12 H 0.8030 -0.4926 0.6070 0.043 Uiso 1 1 calc R
O1 O 0.58929(19) 0.01371(17) 0.24453(16) 0.0351(4) Uani 1 1 d .
O2 O 0.83285(19) -0.12673(18) 0.27270(16) 0.0361(4) Uani 1 1 d .
Si1 Si 0.72712(7) 0.01337(7) 0.30048(7) 0.03121(19) Uani 1 1 d .
C22 C 0.6893(3) 0.1518(3) 0.6101(2) 0.0319(5) Uani 1 1 d .
C23 C 0.5651(3) 0.2321(3) 0.6462(2) 0.0335(6) Uani 1 1 d .
H13 H 0.4792 0.2607 0.6103 0.040 Uiso 1 1 calc R
C24 C 0.5663(3) 0.2699(3) 0.7332(2) 0.0360(6) Uani 1 1 d .
H14 H 0.4816 0.3253 0.7562 0.043 Uiso 1 1 calc R
C25 C 0.6911(3) 0.2273(3) 0.7878(3) 0.0424(7) Uani 1 1 d .
H15 H 0.6910 0.2522 0.8489 0.051 Uiso 1 1 calc R
C26 C 0.8152(3) 0.1487(3) 0.7528(3) 0.0426(7) Uani 1 1 d .
H16 H 0.9006 0.1204 0.7892 0.051 Uiso 1 1 calc R
C27 C 0.8149(3) 0.1111(3) 0.6647(3) 0.0371(6) Uani 1 1 d .
H17 H 0.9004 0.0574 0.6410 0.045 Uiso 1 1 calc R
C28 C 0.8388(3) 0.1230(3) 0.1949(3) 0.0381(6) Uani 1 1 d .
C29 C 0.8588(4) 0.1394(4) 0.0755(3) 0.0596(9) Uani 1 1 d .
H18 H 0.8260 0.0825 0.0571 0.071 Uiso 1 1 calc R
C30 C 0.9244(4) 0.2353(5) -0.0146(3) 0.0703(11) Uani 1 1 d .
H19 H 0.9329 0.2456 -0.0932 0.084 Uiso 1 1 calc R
C31 C 0.9778(4) 0.3165(4) 0.0118(3) 0.0604(9) Uani 1 1 d .
H20 H 1.0239 0.3813 -0.0492 0.072 Uiso 1 1 calc R
C32 C 0.9640(4) 0.3031(3) 0.1261(3) 0.0525(8) Uani 1 1 d .
H21 H 1.0039 0.3553 0.1447 0.063 Uiso 1 1 calc R
C33 C 0.8909(3) 0.2121(3) 0.2133(3) 0.0446(7) Uani 1 1 d .
H22 H 0.8751 0.2098 0.2897 0.054 Uiso 1 1 calc R

loop_
_atom_site_aniso_label
_atom_site_aniso_U_11
_atom_site_aniso_U_22
_atom_site_aniso_U_33
_atom_site_aniso_U_23
_atom_site_aniso_U_13
_atom_site_aniso_U_12
C1 0.0296(13) 0.0271(12) 0.0410(15) -0.0143(11) -0.0019(10) -0.0076(10)
C2 0.0357(14) 0.0248(12) 0.0461(16) -0.0150(11) -0.0064(11) -0.0061(10)
C3 0.0362(14) 0.0273(12) 0.0482(16) -0.0195(12) -0.0040(11) -0.0089(10)
C4 0.0308(13) 0.0266(12) 0.0434(15) -0.0185(11) -0.0043(10) -0.0067(9)
C5 0.0266(13) 0.0296(12) 0.0442(15) -0.0200(11) -0.0036(10) -0.0079(9)
C6 0.0268(12) 0.0294(12) 0.0407(14) -0.0197(11) -0.0028(10) -0.0068(9)
C7 0.0278(13) 0.0317(13) 0.0407(15) -0.0186(11) -0.0055(10) -0.0049(10)
C8 0.0322(13) 0.0269(12) 0.0413(15) -0.0153(11) -0.0042(11) -0.0061(10)
C9 0.0232(12) 0.0239(11) 0.0446(15) -0.0169(11) -0.0005(10) -0.0058(9)
N1 0.0314(11) 0.0250(10) 0.0383(12) -0.0148(9) -0.0051(9) -0.0067(8)
N2 0.0258(10) 0.0249(10) 0.0411(12) -0.0182(9) -0.0036(8) -0.0047(8)
C10 0.0321(14) 0.0310(13) 0.0369(14) -0.0144(11) -0.0027(10) -0.0076(10)
C11 0.0324(14) 0.0326(13) 0.0361(14) -0.0164(11) -0.0012(10) -0.0071(10)
C12 0.0450(16) 0.0375(14) 0.0391(15) -0.0203(12) -0.0039(12) -0.0096(12)
C13 0.0483(18) 0.0511(17) 0.0407(17) -0.0231(14) -0.0075(13) -0.0106(13)
C14 0.0430(17) 0.0432(16) 0.0398(16) -0.0129(13) -0.0103(12) -0.0046(12)
C15 0.0389(15) 0.0313(13) 0.0429(16) -0.0129(12) -0.0051(12) -0.0072(11)
C16 0.0237(12) 0.0279(12) 0.0465(15) -0.0206(11) -0.0039(10) -0.0041(9)
C17 0.0262(13) 0.0276(12) 0.0490(16) -0.0215(12) -0.0025(10) -0.0034(9)
C18 0.0357(15) 0.0403(15) 0.0487(17) -0.0272(13) -0.0062(12) -0.0021(11)
C19 0.0356(15) 0.0396(15) 0.069(2) -0.0378(15) -0.0079(13) -0.0042(11)
C20 0.0368(15) 0.0295(13) 0.062(2) -0.0245(13) -0.0048(13) -0.0083(11)
C21 0.0310(14) 0.0291(13) 0.0493(16) -0.0195(12) -0.0041(11) -0.0063(10)
O1 0.0381(10) 0.0275(9) 0.0411(11) -0.0163(8) -0.0091(8) -0.0044(7)
O2 0.0372(10) 0.0299(9) 0.0404(11) -0.0186(8) 0.0021(8) -0.0063(7)
Si1 0.0309(4) 0.0258(3) 0.0384(4) -0.0165(3) -0.0010(3) -0.0063(3)
C22 0.0302(13) 0.0271(12) 0.0444(15) -0.0193(11) -0.0060(10) -0.0071(9)
C23 0.0309(13) 0.0274(12) 0.0452(15) -0.0168(11) -0.0081(11) -0.0064(10)
C24 0.0368(14) 0.0304(13) 0.0454(16) -0.0213(12) -0.0055(11) -0.0057(10)
C25 0.0515(17) 0.0370(15) 0.0497(17) -0.0255(13) -0.0108(13) -0.0106(12)
C26 0.0425(16) 0.0365(15) 0.0575(19) -0.0239(14) -0.0164(13) -0.0074(12)
C27 0.0315(14) 0.0300(13) 0.0532(17) -0.0212(12) -0.0104(11) -0.0027(10)
C28 0.0315(14) 0.0387(14) 0.0485(16) -0.0256(13) 0.0077(11) -0.0115(11)
C29 0.064(2) 0.075(2) 0.056(2) -0.0326(19) 0.0016(16) -0.0343(19)
C30 0.078(3) 0.106(3) 0.055(2) -0.044(2) 0.0147(19) -0.056(2)
C31 0.063(2) 0.066(2) 0.057(2) -0.0251(18) 0.0062(17) -0.0298(18)
C32 0.058(2) 0.0481(18) 0.058(2) -0.0270(16) -0.0054(15) -0.0155(15)
C33 0.0425(17) 0.0431(16) 0.0514(18) -0.0238(14) -0.0006(13) -0.0120(12)

loop_
_atom_type_symbol
_atom_type_description
_atom_type_scat_dispersion_real
_atom_type_scat_dispersion_imag
_atom_type_scat_source
C C 0.0033 0.0016 'International Tables Vol C Tables 4.2.6.8 and 6.1.1.4'
H H 0.0000 0.0000 'International Tables Vol C Tables 4.2.6.8 and 6.1.1.4'
Si Si 0.0817 0.0704 'International Tables Vol C Tables 4.2.6.8 and 6.1.1.4'
N N 0.0061 0.0033 'International Tables Vol C Tables 4.2.6.8 and 6.1.1.4'
O O 0.0106 0.0060 'International Tables Vol C Tables 4.2.6.8 and 6.1.1.4'

loop_
_geom_angle_atom_site_label_1
_geom_angle_atom_site_label_2
_geom_angle_atom_site_label_3
_geom_angle
N1 C1 C2 109.4(2)
N1 C1 C10 120.3(2)
C2 C1 C10 130.1(2)
C3 C2 C1 107.5(2)
C3 C2 H1 126.2
C1 C2 H1 126.2
C2 C3 C4 107.3(2)
C2 C3 H2 126.3
C4 C3 H2 126.3
N1 C4 C5 120.0(2)
N1 C4 C3 108.2(2)
C5 C4 C3 131.6(2)
C4 C5 C6 120.8(2)
C4 C5 C22 120.2(2)
C6 C5 C22 118.8(2)
C7 C6 N2 108.0(2)
C7 C6 C5 127.5(2)
N2 C6 C5 124.1(2)
C8 C7 C6 108.2(2)
C8 C7 H3 125.9
C6 C7 H3 125.9
C7 C8 C9 107.7(2)
C7 C8 H4 126.2
C9 C8 H4 126.2
N2 C9 C8 109.5(2)
N2 C9 C16 122.2(2)
C8 C9 C16 128.3(2)
C1 N1 C4 107.6(2)
C1 N1 Si1 120.21(18)
C4 N1 Si1 127.62(17)
C9 N2 C6 106.5(2)
C9 N2 Si1 124.95(17)
C6 N2 Si1 128.47(17)
C15 C10 C11 118.5(3)
C15 C10 C1 122.1(2)
C11 C10 C1 119.2(2)
O1 C11 C12 117.5(2)
O1 C11 C10 122.1(2)
C12 C11 C10 120.4(3)
C13 C12 C11 119.9(3)
C13 C12 H5 120.1
C11 C12 H5 120.1
C12 C13 C14 120.6(3)
C12 C13 H6 119.7
C14 C13 H6 119.7
C15 C14 C13 119.9(3)
C15 C14 H7 120.0
C13 C14 H7 120.0
C14 C15 C10 120.7(3)
C14 C15 H8 119.7
C10 C15 H8 119.7
C17 C16 C21 119.1(2)
C17 C16 C9 118.6(2)
C21 C16 C9 122.3(2)
O2 C17 C16 119.9(2)
O2 C17 C18 120.1(3)
C16 C17 C18 120.0(2)
C19 C18 C17 119.6(3)
C19 C18 H9 120.2
C17 C18 H9 120.2
C20 C19 C18 120.9(3)
C20 C19 H10 119.5
C18 C19 H10 119.5
C19 C20 C21 119.6(3)
C19 C20 H11 120.2
C21 C20 H11 120.2
C20 C21 C16 120.8(3)
C20 C21 H12 119.6
C16 C21 H12 119.6
C11 O1 Si1 125.51(17)
C17 O2 Si1 125.65(16)
O1 Si1 O2 89.72(9)
O1 Si1 N2 121.45(10)
O2 Si1 N2 91.61(9)
O1 Si1 C28 115.47(12)
O2 Si1 C28 91.38(10)
N2 Si1 C28 123.00(12)
O1 Si1 N1 88.50(9)
O2 Si1 N1 177.80(9)
N2 Si1 N1 88.22(9)
C28 Si1 N1 90.56(10)
C23 C22 C27 118.4(2)
C23 C22 C5 120.6(2)
C27 C22 C5 121.0(2)
C24 C23 C22 120.7(2)
C24 C23 H13 119.7
C22 C23 H13 119.7
C23 C24 C25 120.4(2)
C23 C24 H14 119.8
C25 C24 H14 119.8
C26 C25 C24 119.8(3)
C26 C25 H15 120.1
C24 C25 H15 120.1
C27 C26 C25 120.1(3)
C27 C26 H16 119.9
C25 C26 H16 119.9
C26 C27 C22 120.7(2)
C26 C27 H17 119.7
C22 C27 H17 119.7
C33 C28 C29 114.5(3)
C33 C28 Si1 126.3(2)
C29 C28 Si1 118.5(2)
C30 C29 C28 122.6(3)
C30 C29 H18 118.7
C28 C29 H18 118.7
C29 C30 C31 119.4(3)
C29 C30 H19 120.3
C31 C30 H19 120.3
C32 C31 C30 120.5(3)
C32 C31 H20 119.8
C30 C31 H20 119.8
C31 C32 C33 119.0(3)
C31 C32 H21 120.5
C33 C32 H21 120.5
C32 C33 C28 123.9(3)
C32 C33 H22 118.1
C28 C33 H22 118.1

loop_
_geom_bond_atom_site_label_1
_geom_bond_atom_site_label_2
_geom_bond_distance
C1 N1 1.358(3)
C1 C2 1.421(3)
C1 C10 1.446(4)
C2 C3 1.368(4)
C2 H1 0.9500
C3 C4 1.425(3)
C3 H2 0.9500
C4 N1 1.393(3)
C4 C5 1.398(4)
C5 C6 1.413(3)
C5 C22 1.482(4)
C6 C7 1.400(4)
C6 N2 1.412(3)
C7 C8 1.381(3)
C7 H3 0.9500
C8 C9 1.394(4)
C8 H4 0.9500
C9 N2 1.384(3)
C9 C16 1.452(3)
N1 Si1 1.904(2)
N2 Si1 1.807(2)
C10 C15 1.410(4)
C10 C11 1.411(4)
C11 O1 1.353(3)
C11 C12 1.391(4)
C12 C13 1.385(4)
C12 H5 0.9500
C13 C14 1.396(4)
C13 H6 0.9500
C14 C15 1.379(4)
C14 H7 0.9500
C15 H8 0.9500
C16 C17 1.393(4)
C16 C21 1.404(3)
C17 O2 1.349(3)
C17 C18 1.402(4)
C18 C19 1.384(4)
C18 H9 0.9500
C19 C20 1.381(4)
C19 H10 0.9500
C20 C21 1.383(4)
C20 H11 0.9500
C21 H12 0.9500
O1 Si1 1.688(2)
O2 Si1 1.7324(18)
Si1 C28 1.828(3)
C22 C23 1.401(3)
C22 C27 1.406(4)
C23 C24 1.376(4)
C23 H13 0.9500
C24 C25 1.394(4)
C24 H14 0.9500
C25 C26 1.385(4)
C25 H15 0.9500
C26 C27 1.384(4)
C26 H16 0.9500
C27 H17 0.9500
C28 C33 1.412(4)
C28 C29 1.432(4)
C29 C30 1.391(5)
C29 H18 0.9500
C30 C31 1.399(5)
C30 H19 0.9500
C31 C32 1.385(5)
C31 H20 0.9500
C32 C33 1.390(4)
C32 H21 0.9500
C33 H22 0.9500

loop_
_geom_torsion_atom_site_label_1
_geom_torsion_atom_site_label_2
_geom_torsion_atom_site_label_3
_geom_torsion_atom_site_label_4
_geom_torsion
N1 C1 C2 C3 -1.0(3)
C10 C1 C2 C3 173.6(3)
C1 C2 C3 C4 -0.4(3)
C2 C3 C4 N1 1.6(3)
C2 C3 C4 C5 -173.9(3)
N1 C4 C5 C6 2.1(4)
C3 C4 C5 C6 177.1(3)
N1 C4 C5 C22 -172.7(2)
C3 C4 C5 C22 2.3(4)
C4 C5 C6 C7 -164.3(2)
C22 C5 C6 C7 10.6(4)
C4 C5 C6 N2 8.4(4)
C22 C5 C6 N2 -176.7(2)
N2 C6 C7 C8 -1.8(3)
C5 C6 C7 C8 171.8(2)
C6 C7 C8 C9 1.1(3)
C7 C8 C9 N2 0.1(3)
C7 C8 C9 C16 -177.8(2)
C2 C1 N1 C4 2.0(3)
C10 C1 N1 C4 -173.2(2)
C2 C1 N1 Si1 -155.70(17)
C10 C1 N1 Si1 29.1(3)
C5 C4 N1 C1 173.9(2)
C3 C4 N1 C1 -2.2(3)
C5 C4 N1 Si1 -30.6(3)
C3 C4 N1 Si1 153.30(18)
C8 C9 N2 C6 -1.2(3)
C16 C9 N2 C6 176.9(2)
C8 C9 N2 Si1 176.86(17)
C16 C9 N2 Si1 -5.1(3)
C7 C6 N2 C9 1.9(3)
C5 C6 N2 C9 -172.1(2)
C7 C6 N2 Si1 -176.10(17)
C5 C6 N2 Si1 10.0(3)
N1 C1 C10 C15 179.0(2)
C2 C1 C10 C15 5.0(4)
N1 C1 C10 C11 5.3(4)
C2 C1 C10 C11 -168.7(3)
C15 C10 C11 O1 177.5(2)
C1 C10 C11 O1 -8.5(4)
C15 C10 C11 C12 -3.9(4)
C1 C10 C11 C12 170.0(2)
O1 C11 C12 C13 -178.3(3)
C10 C11 C12 C13 3.1(4)
C11 C12 C13 C14 -0.2(4)
C12 C13 C14 C15 -1.9(5)
C13 C14 C15 C10 1.0(4)
C11 C10 C15 C14 1.9(4)
C1 C10 C15 C14 -171.9(3)
N2 C9 C16 C17 19.2(3)
C8 C9 C16 C17 -163.2(2)
N2 C9 C16 C21 -160.4(2)
C8 C9 C16 C21 17.3(4)
C21 C16 C17 O2 -177.1(2)
C9 C16 C17 O2 3.3(3)
C21 C16 C17 C18 0.3(4)
C9 C16 C17 C18 -179.3(2)
O2 C17 C18 C19 178.0(2)
C16 C17 C18 C19 0.7(4)
C17 C18 C19 C20 -1.1(4)
C18 C19 C20 C21 0.6(4)
C19 C20 C21 C16 0.3(4)
C17 C16 C21 C20 -0.8(4)
C9 C16 C21 C20 178.8(2)
C12 C11 O1 Si1 152.2(2)
C10 C11 O1 Si1 -29.2(3)
C16 C17 O2 Si1 -42.8(3)
C18 C17 O2 Si1 139.9(2)
C11 O1 Si1 O2 -132.2(2)
C11 O1 Si1 N2 136.07(19)
C11 O1 Si1 C28 -40.8(2)
C11 O1 Si1 N1 49.1(2)
C17 O2 Si1 O1 -75.4(2)
C17 O2 Si1 N2 46.1(2)
C17 O2 Si1 C28 169.1(2)
C17 O2 Si1 N1 -39(3)
C9 N2 Si1 O1 69.4(2)
C6 N2 Si1 O1 -113.0(2)
C9 N2 Si1 O2 -21.3(2)
C6 N2 Si1 O2 156.3(2)
C9 N2 Si1 C28 -114.0(2)
C6 N2 Si1 C28 63.6(2)
C9 N2 Si1 N1 156.52(19)
C6 N2 Si1 N1 -25.9(2)
C1 N1 Si1 O1 -48.8(2)
C4 N1 Si1 O1 158.4(2)
C1 N1 Si1 O2 -85(3)
C4 N1 Si1 O2 122(3)
C1 N1 Si1 N2 -170.3(2)
C4 N1 Si1 N2 36.9(2)
C1 N1 Si1 C28 66.7(2)
C4 N1 Si1 C28 -86.1(2)
C4 C5 C22 C23 45.9(4)
C6 C5 C22 C23 -129.0(3)
C4 C5 C22 C27 -134.6(3)
C6 C5 C22 C27 50.5(3)
C27 C22 C23 C24 -0.1(4)
C5 C22 C23 C24 179.4(2)
C22 C23 C24 C25 -0.8(4)
C23 C24 C25 C26 1.2(4)
C24 C25 C26 C27 -0.7(4)
C25 C26 C27 C22 -0.2(4)
C23 C22 C27 C26 0.6(4)
C5 C22 C27 C26 -178.9(3)
O1 Si1 C28 C33 136.0(3)
O2 Si1 C28 C33 -133.6(3)
N2 Si1 C28 C33 -40.8(3)
N1 Si1 C28 C33 47.4(3)
O1 Si1 C28 C29 -33.3(3)
O2 Si1 C28 C29 57.1(3)
N2 Si1 C28 C29 149.9(2)
N1 Si1 C28 C29 -121.9(3)
C33 C28 C29 C30 0.1(5)
Si1 C28 C29 C30 170.6(3)
C28 C29 C30 C31 2.2(6)
C29 C30 C31 C32 -0.8(6)
C30 C31 C32 C33 -2.8(6)
C31 C32 C33 C28 5.3(5)
C29 C28 C33 C32 -3.9(4)
Si1 C28 C33 C32 -173.6(2)
